data_4340264
loop_
_publ_author_name
'Hu, Tong-Liang'
'Li, Jian-Rong'
'Liu, Chun-Sen'
'Shi, Xue-Song'
'Zhou, Jiang-Ning'
'Bu, Xian-He'
'Ribas, Joan'

_publ_section_title
;
 Syntheses, crystal structures, and magneto-structural correlations of
 novel Cu(II) complexes containing a planar [Cu(mu-L1)]2 (HL1 =
 3-(2-pyridyl)pyrazole) unit: from dinuclear to tetranuclear and then to
 one-dimensional compounds.
;
_journal_issue 1
_journal_name_full 'Inorganic chemistry'
_journal_page_first 162
_journal_page_last 173
_journal_paper_doi 10.1021/ic051488d
_journal_volume 45
_journal_year 2006
_chemical_formula_sum 'C30 H21 Cu2 N9 O2'
_chemical_formula_weight 666.64
_chemical_name_systematic
; 
 ? 
;
_space_group_IT_number 15
_symmetry_cell_setting monoclinic
_symmetry_space_group_name_Hall '-C 2yc'
_symmetry_space_group_name_H-M 'C 1 2/c 1'
_atom_sites_solution_hydrogens geom
_atom_sites_solution_primary direct
_atom_sites_solution_secondary difmap
_audit_creation_method SHELXL-97
_cell_angle_alpha 90.00
_cell_angle_beta 97.964(5)
_cell_angle_gamma 90.00
_cell_formula_units_Z 8
_cell_length_a 19.674(6)
_cell_length_b 12.787(4)
_cell_length_c 21.570(7)
_cell_measurement_reflns_used 2280
_cell_measurement_temperature 298(2)
_cell_measurement_theta_max 21.747
_cell_measurement_theta_min 2.194
_cell_volume 5374(3)
_computing_cell_refinement SMART
_computing_data_collection 'SMART (Bruker, 1998)'
_computing_data_reduction 'SAINT (Bruker, 1998)'
_computing_molecular_graphics 'SHELXTL (Sheldrick, 1997b)'
_computing_publication_material SHELXTL
_computing_structure_refinement 'SHELXL-97 (Sheldrick, 1997a)'
_computing_structure_solution 'SHELXS-97 (Sheldrick, 1997a)'
_diffrn_ambient_temperature 298(2)
_diffrn_measured_fraction_theta_full 0.988
_diffrn_measured_fraction_theta_max 0.988
_diffrn_measurement_device_type 'Bruker SMART CCD area-detecter'
_diffrn_measurement_method '\f and \w scans'
_diffrn_radiation_monochromator graphite
_diffrn_radiation_source 'fine-focus sealed tube'
_diffrn_radiation_type MoK\a
_diffrn_radiation_wavelength 0.71073
_diffrn_reflns_av_R_equivalents 0.0547
_diffrn_reflns_av_sigmaI/netI 0.0738
_diffrn_reflns_limit_h_max 22
_diffrn_reflns_limit_h_min -25
_diffrn_reflns_limit_k_max 13
_diffrn_reflns_limit_k_min -16
_diffrn_reflns_limit_l_max 27
_diffrn_reflns_limit_l_min -27
_diffrn_reflns_number 15767
_diffrn_reflns_theta_full 27.05
_diffrn_reflns_theta_max 27.05
_diffrn_reflns_theta_min 1.90
_diffrn_standards_number 0
_exptl_absorpt_coefficient_mu 1.631
_exptl_absorpt_correction_T_max 0.8159
_exptl_absorpt_correction_T_min 0.7054
_exptl_absorpt_correction_type multi-scan
_exptl_absorpt_process_details SADABS
_exptl_crystal_colour Deep-blue
_exptl_crystal_density_diffrn 1.648
_exptl_crystal_density_method 'not measured'
_exptl_crystal_description Block
_exptl_crystal_F_000 2704
_exptl_crystal_size_max 0.23
_exptl_crystal_size_mid 0.17
_exptl_crystal_size_min 0.13
_refine_diff_density_max 0.568
_refine_diff_density_min -0.392
_refine_diff_density_rms 0.089
_refine_ls_extinction_method none
_refine_ls_goodness_of_fit_ref 1.040
_refine_ls_hydrogen_treatment constr
_refine_ls_matrix_type full
_refine_ls_number_parameters 389
_refine_ls_number_reflns 5821
_refine_ls_number_restraints 0
_refine_ls_restrained_S_all 1.040
_refine_ls_R_factor_all 0.0934
_refine_ls_R_factor_gt 0.0606
_refine_ls_shift/su_max 0.001
_refine_ls_shift/su_mean 0.000
_refine_ls_structure_factor_coef Fsqd
_refine_ls_weighting_details 'calc w=1/[\s^2^(Fo^2^)+(0.0522P)^2^+2.0256P] where P=(Fo^2^+2Fc^2^)/3'
_refine_ls_weighting_scheme calc
_refine_ls_wR_factor_gt 0.1152
_refine_ls_wR_factor_ref 0.1274
_reflns_number_gt 4071
_reflns_number_total 5821
_reflns_threshold_expression I>2\s(I)
_cod_data_source_file ic051488dsi20051028_113801.cif
_cod_data_source_block 5
_cod_depositor_comments
;
The following automatic conversions were performed:

'_symmetry_cell_setting' value 'Monoclinic' changed to 'monoclinic'
according to
/usr/data/users/saulius/automatic-downloads/retrospective/ACS/lib/dictionaries/cif_core.dic
dictionary named 'cif_core.dic' version 2.4.2 from 2011-04-26.

Automatic conversion script
Id: cif_fix_values 2281 2013-09-26 08:29:07Z andrius 

The following automatic conversions were performed:

'_exptl_absorpt_correction_type' value 'multi-scan'' was replaced
with the value 'multi-scan' as specified in the replacement file
'src/cod-tools/trunk/data/replacement-values/replacement_values.lst'.

Automatic conversion script
Id: cif_fix_values 5376 2017-05-30 11:51:03Z andrius 
;
_cod_original_sg_symbol_H-M C2/c
_cod_database_code 4340264

loop_
_symmetry_equiv_pos_as_xyz
'x, y, z'
'-x, y, -z+1/2'
'x+1/2, y+1/2, z'
'-x+1/2, y+1/2, -z+1/2'
'-x, -y, -z'
'x, -y, z-1/2'
'-x+1/2, -y+1/2, -z'
'x+1/2, -y+1/2, z-1/2'

loop_
_atom_site_label
_atom_site_type_symbol
_atom_site_fract_x
_atom_site_fract_y
_atom_site_fract_z
_atom_site_U_iso_or_equiv
_atom_site_adp_type
_atom_site_occupancy
_atom_site_symmetry_multiplicity
_atom_site_calc_flag
_atom_site_refinement_flags
C1 C 0.2166(3) 0.5295(3) 0.3536(2) 0.0417(11) Uani 1 1 d .
H1A H 0.1692 0.5289 0.3530 0.050 Uiso 1 1 calc R
C2 C 0.2433(3) 0.5762(3) 0.3051(2) 0.0511(13) Uani 1 1 d .
H2A H 0.2146 0.6076 0.2724 0.061 Uiso 1 1 calc R
C3 C 0.3130(3) 0.5756(4) 0.3056(2) 0.0535(14) Uani 1 1 d .
H3A H 0.3320 0.6058 0.2727 0.064 Uiso 1 1 calc R
C4 C 0.3549(3) 0.5310(3) 0.3544(2) 0.0463(12) Uani 1 1 d .
H4A H 0.4023 0.5302 0.3552 0.056 Uiso 1 1 calc R
C5 C 0.3246(2) 0.4865(3) 0.4028(2) 0.0355(10) Uani 1 1 d .
C6 C 0.3631(2) 0.4392(3) 0.4582(2) 0.0337(10) Uani 1 1 d .
C7 C 0.4316(2) 0.4204(4) 0.4770(2) 0.0474(12) Uani 1 1 d .
H7A H 0.4682 0.4368 0.4557 0.057 Uiso 1 1 calc R
C8 C 0.4338(2) 0.3724(4) 0.5336(2) 0.0473(12) Uani 1 1 d .
H8A H 0.4737 0.3504 0.5584 0.057 Uiso 1 1 calc R
C9 C 0.2111(3) 0.6524(4) 0.5414(2) 0.0429(11) Uani 1 1 d .
H9A H 0.2570 0.6459 0.5584 0.052 Uiso 1 1 calc R
C10 C 0.1765(3) 0.7420(4) 0.5527(2) 0.0556(14) Uani 1 1 d .
H10A H 0.1987 0.7954 0.5768 0.067 Uiso 1 1 calc R
C11 C 0.1093(3) 0.7519(4) 0.5283(3) 0.0633(16) Uani 1 1 d .
H11A H 0.0852 0.8120 0.5360 0.076 Uiso 1 1 calc R
C12 C 0.0772(3) 0.6727(4) 0.4923(2) 0.0502(13) Uani 1 1 d .
H12A H 0.0312 0.6784 0.4753 0.060 Uiso 1 1 calc R
C13 C 0.1149(2) 0.5838(3) 0.4820(2) 0.0348(10) Uani 1 1 d .
C14 C 0.0872(2) 0.4956(3) 0.44314(19) 0.0340(10) Uani 1 1 d .
C15 C 0.0253(2) 0.4771(4) 0.4068(2) 0.0505(13) Uani 1 1 d .
H15A H -0.0135 0.5196 0.4017 0.061 Uiso 1 1 calc R
C16 C 0.0338(3) 0.3808(4) 0.3795(2) 0.0566(14) Uani 1 1 d .
H16A H 0.0004 0.3469 0.3519 0.068 Uiso 1 1 calc R
C17 C 0.3593(3) 0.1743(4) 0.7466(2) 0.0575(14) Uani 1 1 d .
H17A H 0.4066 0.1789 0.7471 0.069 Uiso 1 1 calc R
C18 C 0.3348(4) 0.1251(5) 0.7952(2) 0.0716(18) Uani 1 1 d .
H18A H 0.3648 0.0957 0.8276 0.086 Uiso 1 1 calc R
C19 C 0.2651(4) 0.1200(4) 0.7952(2) 0.0636(16) Uani 1 1 d .
H19A H 0.2472 0.0864 0.8276 0.076 Uiso 1 1 calc R
C20 C 0.2219(3) 0.1650(4) 0.7469(2) 0.0485(12) Uani 1 1 d .
H20A H 0.1746 0.1634 0.7466 0.058 Uiso 1 1 calc R
C21 C 0.2501(3) 0.2125(3) 0.69907(19) 0.0376(11) Uani 1 1 d .
C22 C 0.2097(2) 0.2631(3) 0.64463(19) 0.0327(10) Uani 1 1 d .
C23 C 0.1412(2) 0.2824(3) 0.6278(2) 0.0424(11) Uani 1 1 d .
H23A H 0.1052 0.2657 0.6497 0.051 Uiso 1 1 calc R
C24 C 0.1380(2) 0.3320(3) 0.5712(2) 0.0412(11) Uani 1 1 d .
H24A H 0.0977 0.3555 0.5477 0.049 Uiso 1 1 calc R
C25 C 0.4542(3) 0.4312(4) 0.6887(2) 0.0489(13) Uani 1 1 d .
C26 C 0.4572(2) 0.5479(4) 0.70123(19) 0.0375(10) Uani 1 1 d .
C27 C 0.5000 0.5986(4) 0.7500 0.0329(14) Uani 1 2 d S
C28 C 0.5000 0.7105(6) 0.7500 0.056(2) Uani 1 2 d S
C29 C 0.4576(4) 0.7648(5) 0.7032(4) 0.098(3) Uani 1 1 d .
H29A H 0.4575 0.8375 0.7039 0.117 Uiso 1 1 calc R
C30 C 0.4178(5) 0.7152(8) 0.6580(4) 0.119(4) Uani 1 1 d .
H30A H 0.3905 0.7528 0.6271 0.143 Uiso 1 1 calc R
C31 C 0.4172(3) 0.6073(6) 0.6571(3) 0.0757(19) Uani 1 1 d .
H31A H 0.3886 0.5733 0.6254 0.091 Uiso 1 1 calc R
Cu1 Cu 0.22575(2) 0.41457(4) 0.47989(2) 0.02774(15) Uani 1 1 d .
Cu2 Cu 0.34851(3) 0.28809(4) 0.62291(2) 0.03627(17) Uani 1 1 d .
N1 N 0.25632(18) 0.4845(2) 0.40208(15) 0.0318(8) Uani 1 1 d .
N2 N 0.32595(17) 0.4034(2) 0.50130(16) 0.0303(8) Uani 1 1 d .
N3 N 0.37034(18) 0.3615(3) 0.54835(16) 0.0360(8) Uani 1 1 d .
N4 N 0.18113(18) 0.5741(3) 0.50664(16) 0.0338(8) Uani 1 1 d .
N5 N 0.12948(17) 0.4139(3) 0.43746(15) 0.0306(8) Uani 1 1 d .
N6 N 0.09649(18) 0.3435(3) 0.39820(16) 0.0347(8) Uani 1 1 d .
N7 N 0.3180(2) 0.2163(3) 0.69810(16) 0.0415(9) Uani 1 1 d .
N8 N 0.24544(17) 0.2991(2) 0.60056(15) 0.0299(8) Uani 1 1 d .
N9 N 0.20053(17) 0.3420(3) 0.55436(15) 0.0309(8) Uani 1 1 d .
O1 O 0.3936(2) 0.3954(3) 0.68269(17) 0.0796(13) Uani 1 1 d .
O2 O 0.5066(2) 0.3851(3) 0.68082(17) 0.0632(10) Uani 1 1 d .

loop_
_atom_site_aniso_label
_atom_site_aniso_U_11
_atom_site_aniso_U_22
_atom_site_aniso_U_33
_atom_site_aniso_U_23
_atom_site_aniso_U_13
_atom_site_aniso_U_12
C1 0.053(3) 0.037(3) 0.036(3) 0.004(2) 0.009(2) 0.003(2)
C2 0.077(4) 0.036(3) 0.042(3) 0.009(2) 0.014(3) 0.003(2)
C3 0.087(4) 0.037(3) 0.043(3) 0.003(2) 0.030(3) -0.010(3)
C4 0.063(3) 0.032(3) 0.051(3) -0.003(2) 0.029(3) -0.008(2)
C5 0.048(3) 0.020(2) 0.042(3) -0.0081(19) 0.018(2) -0.0043(19)
C6 0.033(2) 0.028(2) 0.041(3) -0.0072(19) 0.010(2) -0.0083(18)
C7 0.031(3) 0.059(3) 0.055(3) -0.014(3) 0.016(2) -0.011(2)
C8 0.027(3) 0.065(3) 0.048(3) -0.008(3) -0.001(2) -0.004(2)
C9 0.047(3) 0.042(3) 0.041(3) -0.005(2) 0.012(2) -0.003(2)
C10 0.069(4) 0.041(3) 0.061(3) -0.021(3) 0.023(3) -0.008(3)
C11 0.056(4) 0.044(3) 0.092(4) -0.026(3) 0.020(3) 0.008(3)
C12 0.041(3) 0.043(3) 0.068(3) -0.005(3) 0.015(3) 0.009(2)
C13 0.038(3) 0.028(2) 0.042(3) 0.003(2) 0.014(2) 0.0045(19)
C14 0.032(2) 0.033(2) 0.037(2) 0.002(2) 0.0053(19) 0.0040(19)
C15 0.038(3) 0.048(3) 0.063(3) -0.008(3) 0.000(2) 0.018(2)
C16 0.036(3) 0.071(4) 0.057(3) -0.015(3) -0.011(2) 0.006(3)
C17 0.063(4) 0.069(4) 0.037(3) -0.006(3) -0.005(3) 0.014(3)
C18 0.101(5) 0.074(4) 0.035(3) 0.007(3) -0.006(3) 0.021(4)
C19 0.100(5) 0.062(4) 0.032(3) 0.006(3) 0.019(3) 0.007(3)
C20 0.068(4) 0.047(3) 0.032(3) -0.003(2) 0.014(2) -0.002(3)
C21 0.061(3) 0.025(2) 0.027(2) -0.0068(19) 0.010(2) 0.002(2)
C22 0.043(3) 0.025(2) 0.032(2) -0.0040(18) 0.009(2) -0.0046(19)
C23 0.037(3) 0.045(3) 0.049(3) 0.006(2) 0.019(2) 0.000(2)
C24 0.030(3) 0.047(3) 0.047(3) 0.009(2) 0.009(2) 0.004(2)
C25 0.047(3) 0.072(4) 0.029(2) -0.016(2) 0.010(2) -0.020(3)
C26 0.034(3) 0.051(3) 0.027(2) 0.002(2) 0.0043(19) 0.003(2)
C27 0.034(3) 0.030(3) 0.036(3) 0.000 0.010(3) 0.000
C28 0.069(5) 0.034(4) 0.072(5) 0.000 0.037(4) 0.000
C29 0.130(8) 0.053(4) 0.124(7) 0.044(5) 0.069(6) 0.044(4)
C30 0.121(8) 0.139(9) 0.105(7) 0.085(6) 0.045(6) 0.072(6)
C31 0.064(4) 0.114(6) 0.047(3) 0.020(4) 0.001(3) 0.023(4)
Cu1 0.0249(3) 0.0296(3) 0.0293(3) 0.0013(2) 0.0058(2) 0.0005(2)
Cu2 0.0361(3) 0.0421(3) 0.0294(3) -0.0045(2) 0.0002(2) 0.0028(2)
N1 0.040(2) 0.0274(19) 0.0294(19) 0.0026(15) 0.0098(16) -0.0022(15)
N2 0.0279(19) 0.031(2) 0.0334(19) -0.0025(16) 0.0079(15) -0.0021(15)
N3 0.028(2) 0.041(2) 0.038(2) -0.0054(17) 0.0007(16) -0.0027(16)
N4 0.033(2) 0.033(2) 0.036(2) -0.0017(16) 0.0088(16) 0.0010(16)
N5 0.032(2) 0.0319(19) 0.0280(18) 0.0012(16) 0.0038(15) 0.0068(15)
N6 0.030(2) 0.038(2) 0.035(2) -0.0083(17) -0.0010(16) 0.0018(16)
N7 0.051(3) 0.041(2) 0.032(2) -0.0039(17) 0.0014(18) 0.0029(18)
N8 0.033(2) 0.0303(19) 0.0267(18) 0.0017(15) 0.0034(15) -0.0023(15)
N9 0.0245(19) 0.037(2) 0.0312(19) 0.0040(16) 0.0036(15) 0.0021(15)
O1 0.066(3) 0.122(3) 0.057(2) -0.054(2) 0.029(2) -0.061(2)
O2 0.070(3) 0.051(2) 0.075(3) -0.0235(19) 0.029(2) -0.0130(19)

loop_
_atom_type_symbol
_atom_type_description
_atom_type_scat_dispersion_real
_atom_type_scat_dispersion_imag
_atom_type_scat_source
C C 0.0033 0.0016 'International Tables Vol C Tables 4.2.6.8 and 6.1.1.4'
H H 0.0000 0.0000 'International Tables Vol C Tables 4.2.6.8 and 6.1.1.4'
N N 0.0061 0.0033 'International Tables Vol C Tables 4.2.6.8 and 6.1.1.4'
O O 0.0106 0.0060 'International Tables Vol C Tables 4.2.6.8 and 6.1.1.4'
Cu Cu 0.3201 1.2651 'International Tables Vol C Tables 4.2.6.8 and 6.1.1.4'

loop_
_geom_angle_atom_site_label_1
_geom_angle_atom_site_label_2
_geom_angle_atom_site_label_3
_geom_angle
_geom_angle_site_symmetry_1
_geom_angle_site_symmetry_3
N1 C1 C2 122.4(5) . .
N1 C1 H1A 118.8 . .
C2 C1 H1A 118.8 . .
C3 C2 C1 118.7(5) . .
C3 C2 H2A 120.6 . .
C1 C2 H2A 120.6 . .
C4 C3 C2 120.3(5) . .
C4 C3 H3A 119.9 . .
C2 C3 H3A 119.9 . .
C3 C4 C5 118.2(5) . .
C3 C4 H4A 120.9 . .
C5 C4 H4A 120.9 . .
N1 C5 C4 122.1(4) . .
N1 C5 C6 114.1(4) . .
C4 C5 C6 123.8(4) . .
N2 C6 C7 110.0(4) . .
N2 C6 C5 116.1(4) . .
C7 C6 C5 133.9(4) . .
C8 C7 C6 104.6(4) . .
C8 C7 H7A 127.7 . .
C6 C7 H7A 127.7 . .
N3 C8 C7 110.1(4) . .
N3 C8 H8A 124.9 . .
C7 C8 H8A 124.9 . .
N4 C9 C10 122.2(5) . .
N4 C9 H9A 118.9 . .
C10 C9 H9A 118.9 . .
C11 C10 C9 119.3(5) . .
C11 C10 H10A 120.3 . .
C9 C10 H10A 120.3 . .
C10 C11 C12 119.8(5) . .
C10 C11 H11A 120.1 . .
C12 C11 H11A 120.1 . .
C11 C12 C13 118.5(5) . .
C11 C12 H12A 120.7 . .
C13 C12 H12A 120.7 . .
N4 C13 C12 121.4(4) . .
N4 C13 C14 114.8(4) . .
C12 C13 C14 123.8(4) . .
N5 C14 C15 108.9(4) . .
N5 C14 C13 117.6(4) . .
C15 C14 C13 133.5(4) . .
C14 C15 C16 104.2(4) . .
C14 C15 H15A 127.9 . .
C16 C15 H15A 127.9 . .
N6 C16 C15 110.5(4) . .
N6 C16 H16A 124.7 . .
C15 C16 H16A 124.7 . .
N7 C17 C18 122.8(6) . .
N7 C17 H17A 118.6 . .
C18 C17 H17A 118.6 . .
C17 C18 C19 118.7(5) . .
C17 C18 H18A 120.6 . .
C19 C18 H18A 120.6 . .
C18 C19 C20 119.5(5) . .
C18 C19 H19A 120.3 . .
C20 C19 H19A 120.3 . .
C19 C20 C21 118.7(5) . .
C19 C20 H20A 120.7 . .
C21 C20 H20A 120.7 . .
N7 C21 C20 122.2(4) . .
N7 C21 C22 113.7(4) . .
C20 C21 C22 124.1(5) . .
N8 C22 C23 110.1(4) . .
N8 C22 C21 115.9(4) . .
C23 C22 C21 134.0(4) . .
C22 C23 C24 104.1(4) . .
C22 C23 H23A 128.0 . .
C24 C23 H23A 128.0 . .
N9 C24 C23 110.9(4) . .
N9 C24 H24A 124.6 . .
C23 C24 H24A 124.6 . .
O2 C25 O1 127.8(5) . .
O2 C25 C26 119.2(4) . .
O1 C25 C26 112.8(5) . .
C31 C26 C27 119.1(5) . .
C31 C26 C25 114.5(5) . .
C27 C26 C25 126.2(4) . .
C26 C27 C26 125.3(6) 2_656 .
C26 C27 C28 117.4(3) 2_656 .
C26 C27 C28 117.4(3) . .
C29 C28 C29 120.5(9) 2_656 .
C29 C28 C27 119.7(5) 2_656 .
C29 C28 C27 119.7(5) . .
C30 C29 C28 121.7(7) . .
C30 C29 H29A 119.2 . .
C28 C29 H29A 119.2 . .
C29 C30 C31 119.5(7) . .
C29 C30 H30A 120.3 . .
C31 C30 H30A 120.3 . .
C26 C31 C30 122.6(7) . .
C26 C31 H31A 118.7 . .
C30 C31 H31A 118.7 . .
N2 Cu1 N9 97.54(13) . .
N2 Cu1 N5 165.64(14) . .
N9 Cu1 N5 92.39(13) . .
N2 Cu1 N1 80.03(14) . .
N9 Cu1 N1 176.89(14) . .
N5 Cu1 N1 89.65(13) . .
N2 Cu1 N4 113.96(13) . .
N9 Cu1 N4 93.69(13) . .
N5 Cu1 N4 75.50(13) . .
N1 Cu1 N4 89.09(12) . .
N3 Cu2 O1 94.14(15) . .
N3 Cu2 N8 95.58(14) . .
O1 Cu2 N8 116.43(15) . .
N3 Cu2 N7 175.33(15) . .
O1 Cu2 N7 87.08(15) . .
N8 Cu2 N7 79.85(15) . .
N3 Cu2 N6 91.60(15) . 7_556
O1 Cu2 N6 119.76(16) . 7_556
N8 Cu2 N6 122.53(13) . 7_556
N7 Cu2 N6 91.70(14) . 7_556
C5 N1 C1 118.3(4) . .
C5 N1 Cu1 113.8(3) . .
C1 N1 Cu1 127.9(3) . .
C6 N2 N3 107.3(3) . .
C6 N2 Cu1 115.9(3) . .
N3 N2 Cu1 136.6(3) . .
C8 N3 N2 107.9(4) . .
C8 N3 Cu2 124.2(3) . .
N2 N3 Cu2 127.7(3) . .
C9 N4 C13 118.8(4) . .
C9 N4 Cu1 130.0(3) . .
C13 N4 Cu1 111.2(3) . .
N6 N5 C14 109.1(3) . .
N6 N5 Cu1 129.9(2) . .
C14 N5 Cu1 120.9(3) . .
C16 N6 N5 107.4(3) . .
C16 N6 Cu2 135.2(3) . 7_556
N5 N6 Cu2 117.3(2) . 7_556
C21 N7 C17 118.0(4) . .
C21 N7 Cu2 115.8(3) . .
C17 N7 Cu2 126.1(4) . .
C22 N8 N9 107.9(3) . .
C22 N8 Cu2 114.5(3) . .
N9 N8 Cu2 137.3(3) . .
C24 N9 N8 107.0(3) . .
C24 N9 Cu1 127.6(3) . .
N8 N9 Cu1 125.2(3) . .
C25 O1 Cu2 129.8(3) . .

loop_
_geom_bond_atom_site_label_1
_geom_bond_atom_site_label_2
_geom_bond_distance
_geom_bond_site_symmetry_2
C1 N1 1.345(5) .
C1 C2 1.371(6) .
C1 H1A 0.9300 .
C2 C3 1.371(7) .
C2 H2A 0.9300 .
C3 C4 1.368(7) .
C3 H3A 0.9300 .
C4 C5 1.393(6) .
C4 H4A 0.9300 .
C5 N1 1.341(5) .
C5 C6 1.456(6) .
C6 N2 1.341(5) .
C6 C7 1.373(6) .
C7 C8 1.363(6) .
C7 H7A 0.9300 .
C8 N3 1.338(5) .
C8 H8A 0.9300 .
C9 N4 1.337(5) .
C9 C10 1.372(6) .
C9 H9A 0.9300 .
C10 C11 1.358(7) .
C10 H10A 0.9300 .
C11 C12 1.376(7) .
C11 H11A 0.9300 .
C12 C13 1.392(6) .
C12 H12A 0.9300 .
C13 N4 1.343(5) .
C13 C14 1.464(6) .
C14 N5 1.351(5) .
C14 C15 1.376(6) .
C15 C16 1.386(6) .
C15 H15A 0.9300 .
C16 N6 1.332(5) .
C16 H16A 0.9300 .
C17 N7 1.346(6) .
C17 C18 1.365(8) .
C17 H17A 0.9300 .
C18 C19 1.374(8) .
C18 H18A 0.9300 .
C19 C20 1.375(7) .
C19 H19A 0.9300 .
C20 C21 1.379(6) .
C20 H20A 0.9300 .
C21 N7 1.338(6) .
C21 C22 1.474(6) .
C22 N8 1.340(5) .
C22 C23 1.367(6) .
C23 C24 1.368(6) .
C23 H23A 0.9300 .
C24 N9 1.336(5) .
C24 H24A 0.9300 .
C25 O2 1.219(6) .
C25 O1 1.267(6) .
C25 C26 1.515(7) .
C26 C31 1.378(7) .
C26 C27 1.411(5) .
C27 C26 1.411(5) 2_656
C27 C28 1.431(9) .
C28 C29 1.401(8) 2_656
C28 C29 1.401(8) .
C29 C30 1.326(11) .
C29 H29A 0.9300 .
C30 C31 1.380(10) .
C30 H30A 0.9300 .
C31 H31A 0.9300 .
Cu1 N2 1.967(3) .
Cu1 N9 1.977(3) .
Cu1 N5 1.986(3) .
Cu1 N1 2.064(3) .
Cu1 N4 2.325(3) .
Cu2 N3 1.961(4) .
Cu2 O1 2.004(3) .
Cu2 N8 2.023(3) .
Cu2 N7 2.026(4) .
Cu2 N6 2.085(3) 7_556
N2 N3 1.354(4) .
N5 N6 1.340(4) .
N6 Cu2 2.085(3) 7_556
N8 N9 1.353(4) .

loop_
_geom_torsion_atom_site_label_1
_geom_torsion_atom_site_label_2
_geom_torsion_atom_site_label_3
_geom_torsion_atom_site_label_4
_geom_torsion
_geom_torsion_site_symmetry_1
_geom_torsion_site_symmetry_4
N1 C1 C2 C3 0.9(7) . .
C1 C2 C3 C4 -1.2(7) . .
C2 C3 C4 C5 0.0(7) . .
C3 C4 C5 N1 1.5(6) . .
C3 C4 C5 C6 -178.2(4) . .
N1 C5 C6 N2 -2.0(5) . .
C4 C5 C6 N2 177.7(4) . .
N1 C5 C6 C7 176.8(4) . .
C4 C5 C6 C7 -3.5(7) . .
N2 C6 C7 C8 -0.5(5) . .
C5 C6 C7 C8 -179.3(4) . .
C6 C7 C8 N3 0.6(5) . .
N4 C9 C10 C11 0.4(8) . .
C9 C10 C11 C12 -0.5(8) . .
C10 C11 C12 C13 0.1(8) . .
C11 C12 C13 N4 0.5(7) . .
C11 C12 C13 C14 -178.2(4) . .
N4 C13 C14 N5 1.7(6) . .
C12 C13 C14 N5 -179.5(4) . .
N4 C13 C14 C15 -175.0(5) . .
C12 C13 C14 C15 3.8(8) . .
N5 C14 C15 C16 -0.3(5) . .
C13 C14 C15 C16 176.6(5) . .
C14 C15 C16 N6 0.2(6) . .
N7 C17 C18 C19 -1.3(8) . .
C17 C18 C19 C20 -0.6(8) . .
C18 C19 C20 C21 1.2(8) . .
C19 C20 C21 N7 0.0(7) . .
C19 C20 C21 C22 179.8(4) . .
N7 C21 C22 N8 4.1(5) . .
C20 C21 C22 N8 -175.7(4) . .
N7 C21 C22 C23 -176.1(4) . .
C20 C21 C22 C23 4.0(7) . .
N8 C22 C23 C24 0.0(5) . .
C21 C22 C23 C24 -179.8(4) . .
C22 C23 C24 N9 0.3(5) . .
O2 C25 C26 C31 118.7(5) . .
O1 C25 C26 C31 -55.7(6) . .
O2 C25 C26 C27 -56.5(6) . .
O1 C25 C26 C27 129.1(4) . .
C31 C26 C27 C26 178.9(5) . 2_656
C25 C26 C27 C26 -6.1(3) . 2_656
C31 C26 C27 C28 -1.1(5) . .
C25 C26 C27 C28 173.9(3) . .
C26 C27 C28 C29 1.0(4) 2_656 2_656
C26 C27 C28 C29 -179.0(4) . 2_656
C26 C27 C28 C29 -179.0(4) 2_656 .
C26 C27 C28 C29 1.0(4) . .
C29 C28 C29 C30 179.1(9) 2_656 .
C27 C28 C29 C30 -0.9(9) . .
C28 C29 C30 C31 0.8(12) . .
C27 C26 C31 C30 1.0(8) . .
C25 C26 C31 C30 -174.6(6) . .
C29 C30 C31 C26 -0.8(12) . .
C4 C5 N1 C1 -1.8(6) . .
C6 C5 N1 C1 177.9(3) . .
C4 C5 N1 Cu1 -179.7(3) . .
C6 C5 N1 Cu1 0.0(4) . .
C2 C1 N1 C5 0.5(6) . .
C2 C1 N1 Cu1 178.2(3) . .
N2 Cu1 N1 C5 1.3(3) . .
N9 Cu1 N1 C5 -38(3) . .
N5 Cu1 N1 C5 -168.7(3) . .
N4 Cu1 N1 C5 115.8(3) . .
N2 Cu1 N1 C1 -176.5(4) . .
N9 Cu1 N1 C1 145(2) . .
N5 Cu1 N1 C1 13.6(3) . .
N4 Cu1 N1 C1 -61.9(3) . .
C7 C6 N2 N3 0.2(5) . .
C5 C6 N2 N3 179.3(3) . .
C7 C6 N2 Cu1 -175.9(3) . .
C5 C6 N2 Cu1 3.1(4) . .
N9 Cu1 N2 C6 175.6(3) . .
N5 Cu1 N2 C6 42.2(7) . .
N1 Cu1 N2 C6 -2.4(3) . .
N4 Cu1 N2 C6 -86.9(3) . .
N9 Cu1 N2 N3 1.0(4) . .
N5 Cu1 N2 N3 -132.4(5) . .
N1 Cu1 N2 N3 -177.0(4) . .
N4 Cu1 N2 N3 98.5(4) . .
C7 C8 N3 N2 -0.5(5) . .
C7 C8 N3 Cu2 175.6(3) . .
C6 N2 N3 C8 0.2(4) . .
Cu1 N2 N3 C8 175.1(3) . .
C6 N2 N3 Cu2 -175.8(3) . .
Cu1 N2 N3 Cu2 -0.8(5) . .
O1 Cu2 N3 C8 68.4(4) . .
N8 Cu2 N3 C8 -174.5(4) . .
N7 Cu2 N3 C8 173.5(16) . .
N6 Cu2 N3 C8 -51.6(4) 7_556 .
O1 Cu2 N3 N2 -116.3(3) . .
N8 Cu2 N3 N2 0.8(3) . .
N7 Cu2 N3 N2 -11(2) . .
N6 Cu2 N3 N2 123.7(3) 7_556 .
C10 C9 N4 C13 0.2(6) . .
C10 C9 N4 Cu1 -179.7(3) . .
C12 C13 N4 C9 -0.6(6) . .
C14 C13 N4 C9 178.2(4) . .
C12 C13 N4 Cu1 179.3(3) . .
C14 C13 N4 Cu1 -1.9(4) . .
N2 Cu1 N4 C9 -10.3(4) . .
N9 Cu1 N4 C9 89.7(4) . .
N5 Cu1 N4 C9 -178.8(4) . .
N1 Cu1 N4 C9 -88.9(4) . .
N2 Cu1 N4 C13 169.9(3) . .
N9 Cu1 N4 C13 -90.2(3) . .
N5 Cu1 N4 C13 1.3(3) . .
N1 Cu1 N4 C13 91.2(3) . .
C15 C14 N5 N6 0.3(5) . .
C13 C14 N5 N6 -177.2(3) . .
C15 C14 N5 Cu1 177.0(3) . .
C13 C14 N5 Cu1 -0.5(5) . .
N2 Cu1 N5 N6 42.6(7) . .
N9 Cu1 N5 N6 -91.3(3) . .
N1 Cu1 N5 N6 86.3(3) . .
N4 Cu1 N5 N6 175.5(4) . .
N2 Cu1 N5 C14 -133.4(5) . .
N9 Cu1 N5 C14 92.8(3) . .
N1 Cu1 N5 C14 -89.6(3) . .
N4 Cu1 N5 C14 -0.4(3) . .
C15 C16 N6 N5 -0.1(6) . .
C15 C16 N6 Cu2 -176.4(3) . 7_556
C14 N5 N6 C16 -0.2(5) . .
Cu1 N5 N6 C16 -176.5(3) . .
C14 N5 N6 Cu2 177.0(3) . 7_556
Cu1 N5 N6 Cu2 0.6(4) . 7_556
C20 C21 N7 C17 -1.7(6) . .
C22 C21 N7 C17 178.5(4) . .
C20 C21 N7 Cu2 179.2(3) . .
C22 C21 N7 Cu2 -0.6(4) . .
C18 C17 N7 C21 2.4(7) . .
C18 C17 N7 Cu2 -178.6(4) . .
N3 Cu2 N7 C21 10.4(19) . .
O1 Cu2 N7 C21 115.7(3) . .
N8 Cu2 N7 C21 -1.8(3) . .
N6 Cu2 N7 C21 -124.6(3) 7_556 .
N3 Cu2 N7 C17 -168.6(16) . .
O1 Cu2 N7 C17 -63.2(4) . .
N8 Cu2 N7 C17 179.2(4) . .
N6 Cu2 N7 C17 56.5(4) 7_556 .
C23 C22 N8 N9 -0.2(4) . .
C21 C22 N8 N9 179.6(3) . .
C23 C22 N8 Cu2 174.6(3) . .
C21 C22 N8 Cu2 -5.6(4) . .
N3 Cu2 N8 C22 -174.9(3) . .
O1 Cu2 N8 C22 -77.5(3) . .
N7 Cu2 N8 C22 4.1(3) . .
N6 Cu2 N8 C22 89.6(3) 7_556 .
N3 Cu2 N8 N9 -2.2(4) . .
O1 Cu2 N8 N9 95.2(4) . .
N7 Cu2 N8 N9 176.8(4) . .
N6 Cu2 N8 N9 -97.7(4) 7_556 .
C23 C24 N9 N8 -0.4(5) . .
C23 C24 N9 Cu1 -176.1(3) . .
C22 N8 N9 C24 0.4(4) . .
Cu2 N8 N9 C24 -172.7(3) . .
C22 N8 N9 Cu1 176.2(3) . .
Cu2 N8 N9 Cu1 3.2(5) . .
N2 Cu1 N9 C24 173.0(4) . .
N5 Cu1 N9 C24 -17.4(4) . .
N1 Cu1 N9 C24 -148(2) . .
N4 Cu1 N9 C24 58.2(4) . .
N2 Cu1 N9 N8 -1.9(3) . .
N5 Cu1 N9 N8 167.7(3) . .
N1 Cu1 N9 N8 37(3) . .
N4 Cu1 N9 N8 -116.7(3) . .
O2 C25 O1 Cu2 -33.6(8) . .
C26 C25 O1 Cu2 140.1(4) . .
N3 Cu2 O1 C25 -54.5(5) . .
N8 Cu2 O1 C25 -152.8(5) . .
N7 Cu2 O1 C25 130.0(5) . .
N6 Cu2 O1 C25 39.7(6) 7_556 .
